data_2238868
loop_
_publ_author_name
'Senthil, K.'
'Kalainathan, S.'
'RubanKumar, A.'
'Ramkumar, V.'
'Podder, Jiban'

_publ_section_title
;
 2-[(<i>E</i>)-2-(4-Methoxyphenyl)ethenyl]-1-methylpyridinium iodide
;
_journal_coeditor_code HB7162
_journal_issue 12
_journal_name_full 'Acta Crystallographica Section E'
_journal_page_first o1848
_journal_paper_doi 10.1107/S1600536813031929
_journal_volume 69
_journal_year 2013
_chemical_formula_iupac 'C15 H16 N O +, I -'
_chemical_formula_moiety 'C15 H16 N O +, I -'
_chemical_formula_sum 'C15 H16 I N O'
_chemical_formula_weight 353.19
_chemical_name_systematic
;
2-[(<i>E</i>)-2-(4-Methoxyphenyl)ethenyl]-1-methylpyridinium iodide
;
_space_group_IT_number 2
_symmetry_cell_setting triclinic
_symmetry_space_group_name_Hall '-P 1'
_symmetry_space_group_name_H-M 'P -1'
_atom_sites_solution_hydrogens geom
_atom_sites_solution_primary direct
_atom_sites_solution_secondary difmap
_audit_creation_method SHELXL-97
_cell_angle_alpha 92.645(2)
_cell_angle_beta 92.115(2)
_cell_angle_gamma 103.781(2)
_cell_formula_units_Z 2
_cell_length_a 7.1760(3)
_cell_length_b 8.6895(4)
_cell_length_c 12.1555(6)
_cell_measurement_reflns_used 8234
_cell_measurement_temperature 298(2)
_cell_measurement_theta_max 28.40
_cell_measurement_theta_min 2.42
_cell_volume 734.47(6)
_computing_cell_refinement 'SAINT (Bruker, 2004)'
_computing_data_collection 'APEX2 (Bruker, 2004)'
_computing_data_reduction 'SAINT (Bruker, 2004)'
_computing_molecular_graphics 'ORTEP-3 for Windows (Farrugia, 2012)'
_computing_publication_material 'SHELXL97 (Sheldrick, 2008)'
_computing_structure_refinement 'SHELXL97 (Sheldrick, 2008)'
_computing_structure_solution 'SHELXS97 (Sheldrick, 2008)'
_diffrn_ambient_temperature 298(2)
_diffrn_measured_fraction_theta_full 0.952
_diffrn_measured_fraction_theta_max 0.952
_diffrn_measurement_device_type 'Bruker APEXII CCD'
_diffrn_measurement_method 'phi and omega scans'
_diffrn_radiation_monochromator graphite
_diffrn_radiation_source 'fine-focus sealed tube'
_diffrn_radiation_type MoK\a
_diffrn_radiation_wavelength 0.71073
_diffrn_reflns_av_R_equivalents 0.0241
_diffrn_reflns_av_sigmaI/netI 0.0202
_diffrn_reflns_limit_h_max 6
_diffrn_reflns_limit_h_min -8
_diffrn_reflns_limit_k_max 10
_diffrn_reflns_limit_k_min -10
_diffrn_reflns_limit_l_max 14
_diffrn_reflns_limit_l_min -12
_diffrn_reflns_number 8523
_diffrn_reflns_theta_full 25.00
_diffrn_reflns_theta_max 25.00
_diffrn_reflns_theta_min 1.68
_exptl_absorpt_coefficient_mu 2.169
_exptl_absorpt_correction_T_max 0.7368
_exptl_absorpt_correction_T_min 0.6131
_exptl_absorpt_correction_type multi-scan
_exptl_absorpt_process_details '(SADABS; Bruker, 2004)'
_exptl_crystal_colour yellow
_exptl_crystal_density_diffrn 1.597
_exptl_crystal_density_method 'not measured'
_exptl_crystal_description slab
_exptl_crystal_F_000 348
_exptl_crystal_size_max 0.25
_exptl_crystal_size_mid 0.20
_exptl_crystal_size_min 0.15
_refine_diff_density_max 0.305
_refine_diff_density_min -0.593
_refine_ls_extinction_coef 0.0288(14)
_refine_ls_extinction_expression Fc^*^=kFc[1+0.001xFc^2^\l^3^/sin(2\q)]^-1/4^
_refine_ls_extinction_method 'SHELXL97 (Sheldrick, 2008)'
_refine_ls_goodness_of_fit_ref 1.089
_refine_ls_hydrogen_treatment constr
_refine_ls_matrix_type full
_refine_ls_number_parameters 165
_refine_ls_number_reflns 2470
_refine_ls_number_restraints 0
_refine_ls_restrained_S_all 1.089
_refine_ls_R_factor_all 0.0217
_refine_ls_R_factor_gt 0.0204
_refine_ls_shift/su_max 0.001
_refine_ls_shift/su_mean 0.000
_refine_ls_structure_factor_coef Fsqd
_refine_ls_weighting_details 'calc w=1/[\s^2^(Fo^2^)+(0.0211P)^2^+0.4140P] where P=(Fo^2^+2Fc^2^)/3'
_refine_ls_weighting_scheme calc
_refine_ls_wR_factor_gt 0.0512
_refine_ls_wR_factor_ref 0.0523
_reflns_number_gt 2363
_reflns_number_total 2470
_reflns_threshold_expression I>2\s(I)
_cod_data_source_file hb7162.cif
_cod_data_source_block I
_cod_database_code 2238868

loop_
_symmetry_equiv_pos_as_xyz
'x, y, z'
'-x, -y, -z'

loop_
_atom_site_type_symbol
_atom_site_label
_atom_site_fract_x
_atom_site_fract_y
_atom_site_fract_z
_atom_site_U_iso_or_equiv
_atom_site_adp_type
_atom_site_calc_flag
_atom_site_refinement_flags
_atom_site_occupancy
_atom_site_symmetry_multiplicity
C C1 -0.1445(4) 0.0480(3) 0.8878(2) 0.0494(6) Uani d . 1 1
H H1 -0.2582 -0.0296 0.8742 0.059 Uiso calc R 1 1
C C2 -0.1376(4) 0.1673(3) 0.9651(2) 0.0560(7) Uani d . 1 1
H H2 -0.2451 0.1722 1.0043 0.067 Uiso calc R 1 1
C C3 0.0321(5) 0.2809(3) 0.9843(2) 0.0598(7) Uani d . 1 1
H H3 0.0397 0.3633 1.0372 0.072 Uiso calc R 1 1
C C4 0.1896(4) 0.2736(3) 0.9260(2) 0.0537(6) Uani d . 1 1
H H4 0.3039 0.3503 0.9400 0.064 Uiso calc R 1 1
C C5 0.1799(4) 0.1513(3) 0.84555(19) 0.0419(5) Uani d . 1 1
C C6 0.3386(4) 0.1382(3) 0.7790(2) 0.0468(6) Uani d . 1 1
H H6 0.3297 0.0432 0.7383 0.056 Uiso calc R 1 1
C C7 0.4961(4) 0.2531(3) 0.7722(2) 0.0460(5) Uani d . 1 1
H H7 0.5055 0.3449 0.8167 0.055 Uiso calc R 1 1
C C8 0.6550(3) 0.2503(3) 0.7027(2) 0.0422(5) Uani d . 1 1
C C9 0.8189(4) 0.3743(3) 0.7121(2) 0.0497(6) Uani d . 1 1
H H9 0.8233 0.4583 0.7632 0.060 Uiso calc R 1 1
C C10 0.9754(4) 0.3779(3) 0.6488(2) 0.0497(6) Uani d . 1 1
H H10 1.0838 0.4618 0.6580 0.060 Uiso calc R 1 1
C C11 0.9687(4) 0.2554(3) 0.5718(2) 0.0497(6) Uani d . 1 1
C C13 0.8062(4) 0.1296(3) 0.5607(3) 0.0622(7) Uani d . 1 1
H H13 0.8019 0.0465 0.5088 0.075 Uiso calc R 1 1
C C14 0.6536(4) 0.1264(3) 0.6246(2) 0.0549(6) Uani d . 1 1
H H14 0.5470 0.0408 0.6163 0.066 Uiso calc R 1 1
C C15 1.2825(4) 0.3695(4) 0.5113(3) 0.0652(8) Uani d . 1 1
H H15A 1.2501 0.4670 0.4943 0.098 Uiso calc R 1 1
H H15B 1.3708 0.3459 0.4594 0.098 Uiso calc R 1 1
H H15C 1.3410 0.3800 0.5845 0.098 Uiso calc R 1 1
C C16 -0.0104(4) -0.0956(3) 0.7487(2) 0.0561(7) Uani d . 1 1
H H16A -0.1383 -0.1617 0.7491 0.084 Uiso calc R 1 1
H H16B 0.0805 -0.1563 0.7676 0.084 Uiso calc R 1 1
H H16C 0.0128 -0.0567 0.6766 0.084 Uiso calc R 1 1
N N1 0.0107(3) 0.0400(2) 0.83019(16) 0.0409(4) Uani d . 1 1
O O1 1.1126(3) 0.2441(3) 0.50511(19) 0.0726(6) Uani d . 1 1
I I1 0.43035(2) 0.689767(18) 0.803640(16) 0.05847(11) Uani d . 1 1

loop_
_atom_site_aniso_label
_atom_site_aniso_U_11
_atom_site_aniso_U_22
_atom_site_aniso_U_33
_atom_site_aniso_U_12
_atom_site_aniso_U_13
_atom_site_aniso_U_23
C1 0.0449(13) 0.0580(14) 0.0471(14) 0.0149(11) 0.0023(11) 0.0090(11)
C2 0.0638(17) 0.0679(16) 0.0428(14) 0.0267(14) 0.0105(12) 0.0086(12)
C3 0.085(2) 0.0533(15) 0.0434(14) 0.0208(14) 0.0134(14) 0.0002(11)
C4 0.0653(16) 0.0454(13) 0.0461(14) 0.0048(12) 0.0071(12) 0.0004(11)
C5 0.0502(13) 0.0407(11) 0.0355(12) 0.0111(10) 0.0015(10) 0.0082(9)
C6 0.0512(14) 0.0437(12) 0.0445(13) 0.0096(11) 0.0032(11) -0.0003(10)
C7 0.0524(14) 0.0402(12) 0.0460(14) 0.0123(10) 0.0012(11) 0.0025(10)
C8 0.0435(12) 0.0410(11) 0.0425(13) 0.0114(10) -0.0032(10) 0.0045(9)
C9 0.0563(15) 0.0415(12) 0.0475(14) 0.0053(11) 0.0016(12) -0.0025(10)
C10 0.0460(13) 0.0471(13) 0.0510(15) 0.0022(10) -0.0012(11) 0.0014(11)
C11 0.0401(13) 0.0570(14) 0.0507(15) 0.0100(11) -0.0010(11) -0.0012(11)
C13 0.0506(15) 0.0616(16) 0.0677(19) 0.0053(13) 0.0024(13) -0.0226(14)
C14 0.0422(13) 0.0537(14) 0.0620(17) 0.0012(11) -0.0002(12) -0.0104(12)
C15 0.0443(15) 0.0802(19) 0.0671(19) 0.0053(14) 0.0059(13) 0.0111(15)
C16 0.0487(14) 0.0548(14) 0.0596(17) 0.0057(12) 0.0012(12) -0.0122(12)
N1 0.0442(11) 0.0444(10) 0.0349(10) 0.0125(8) -0.0016(8) 0.0045(8)
O1 0.0491(11) 0.0816(14) 0.0795(15) 0.0041(10) 0.0153(10) -0.0219(11)
I1 0.04875(13) 0.04564(12) 0.07815(17) 0.00721(8) 0.00877(9) -0.00920(8)

loop_
_atom_type_symbol
_atom_type_description
_atom_type_scat_dispersion_real
_atom_type_scat_dispersion_imag
_atom_type_scat_source
C C 0.0033 0.0016 'International Tables Vol C Tables 4.2.6.8 and 6.1.1.4'
H H 0.0000 0.0000 'International Tables Vol C Tables 4.2.6.8 and 6.1.1.4'
N N 0.0061 0.0033 'International Tables Vol C Tables 4.2.6.8 and 6.1.1.4'
O O 0.0106 0.0060 'International Tables Vol C Tables 4.2.6.8 and 6.1.1.4'
I I -0.4742 1.8119 'International Tables Vol C Tables 4.2.6.8 and 6.1.1.4'

loop_
_geom_angle_atom_site_label_1
_geom_angle_atom_site_label_2
_geom_angle_atom_site_label_3
_geom_angle
N1 C1 C2 121.2(2)
N1 C1 H1 119.4
C2 C1 H1 119.4
C1 C2 C3 118.6(3)
C1 C2 H2 120.7
C3 C2 H2 120.7
C4 C3 C2 120.5(3)
C4 C3 H3 119.8
C2 C3 H3 119.8
C3 C4 C5 120.4(3)
C3 C4 H4 119.8
C5 C4 H4 119.8
N1 C5 C4 117.4(2)
N1 C5 C6 119.1(2)
C4 C5 C6 123.5(2)
C7 C6 C5 124.1(2)
C7 C6 H6 117.9
C5 C6 H6 117.9
C6 C7 C8 126.7(2)
C6 C7 H7 116.6
C8 C7 H7 116.6
C9 C8 C14 117.0(2)
C9 C8 C7 120.0(2)
C14 C8 C7 123.0(2)
C10 C9 C8 122.7(2)
C10 C9 H9 118.7
C8 C9 H9 118.7
C11 C10 C9 119.0(2)
C11 C10 H10 120.5
C9 C10 H10 120.5
O1 C11 C10 124.9(2)
O1 C11 C13 115.6(2)
C10 C11 C13 119.5(2)
C14 C13 C11 121.0(3)
C14 C13 H13 119.5
C11 C13 H13 119.5
C13 C14 C8 120.9(2)
C13 C14 H14 119.6
C8 C14 H14 119.6
O1 C15 H15A 109.5
O1 C15 H15B 109.5
H15A C15 H15B 109.5
O1 C15 H15C 109.5
H15A C15 H15C 109.5
H15B C15 H15C 109.5
N1 C16 H16A 109.5
N1 C16 H16B 109.5
H16A C16 H16B 109.5
N1 C16 H16C 109.5
H16A C16 H16C 109.5
H16B C16 H16C 109.5
C1 N1 C5 121.9(2)
C1 N1 C16 117.2(2)
C5 N1 C16 120.9(2)
C11 O1 C15 118.6(2)

loop_
_geom_bond_atom_site_label_1
_geom_bond_atom_site_label_2
_geom_bond_distance
C1 N1 1.351(3)
C1 C2 1.357(4)
C1 H1 0.9300
C2 C3 1.377(4)
C2 H2 0.9300
C3 C4 1.369(4)
C3 H3 0.9300
C4 C5 1.397(4)
C4 H4 0.9300
C5 N1 1.361(3)
C5 C6 1.445(3)
C6 C7 1.326(4)
C6 H6 0.9300
C7 C8 1.448(4)
C7 H7 0.9300
C8 C9 1.390(3)
C8 C14 1.400(4)
C9 C10 1.380(4)
C9 H9 0.9300
C10 C11 1.375(4)
C10 H10 0.9300
C11 O1 1.355(3)
C11 C13 1.393(4)
C13 C14 1.362(4)
C13 H13 0.9300
C14 H14 0.9300
C15 O1 1.426(3)
C15 H15A 0.9600
C15 H15B 0.9600
C15 H15C 0.9600
C16 N1 1.479(3)
C16 H16A 0.9600
C16 H16B 0.9600
C16 H16C 0.9600

loop_
_geom_hbond_atom_site_label_D
_geom_hbond_atom_site_label_H
_geom_hbond_atom_site_label_A
_geom_hbond_site_symmetry_A
_geom_hbond_distance_DH
_geom_hbond_distance_HA
_geom_hbond_distance_DA
_geom_hbond_angle_DHA
C1 H1 I1 1_445 0.93 2.96 3.872(3) 168

loop_
_geom_torsion_atom_site_label_1
_geom_torsion_atom_site_label_2
_geom_torsion_atom_site_label_3
_geom_torsion_atom_site_label_4
_geom_torsion
N1 C1 C2 C3 -0.2(4)
C1 C2 C3 C4 0.3(4)
C2 C3 C4 C5 0.6(4)
C3 C4 C5 N1 -1.5(4)
C3 C4 C5 C6 178.4(2)
N1 C5 C6 C7 167.1(2)
C4 C5 C6 C7 -12.8(4)
C5 C6 C7 C8 -176.5(2)
C6 C7 C8 C9 -174.0(3)
C6 C7 C8 C14 5.8(4)
C14 C8 C9 C10 -0.2(4)
C7 C8 C9 C10 179.5(2)
C8 C9 C10 C11 1.1(4)
C9 C10 C11 O1 -179.6(3)
C9 C10 C11 C13 -1.1(4)
O1 C11 C13 C14 178.9(3)
C10 C11 C13 C14 0.2(5)
C11 C13 C14 C8 0.6(5)
C9 C8 C14 C13 -0.6(4)
C7 C8 C14 C13 179.6(3)
C2 C1 N1 C5 -0.9(4)
C2 C1 N1 C16 179.3(2)
C4 C5 N1 C1 1.7(3)
C6 C5 N1 C1 -178.2(2)
C4 C5 N1 C16 -178.4(2)
C6 C5 N1 C16 1.6(3)
C10 C11 O1 C15 -2.1(4)
C13 C11 O1 C15 179.4(3)
